data_1511281
loop_
_publ_author_name
'Redman, M.J.'
'Santoro, R.P.'
'Newnham, R.E.'

_publ_section_title
;
 Crystal structure of yttrium and other rare-earth borates
;
_journal_name_full 'Journal of the American Ceramic Society'
_journal_page_first 253
_journal_page_last 256
_journal_paper_doi 10.1111/j.1151-2916.1963.tb11721.x
_journal_volume 46
_journal_year 1963
_chemical_formula_sum 'B O3 Tm'
_chemical_name_systematic 'Tm (B O3)'
_space_group_IT_number 188
_symmetry_space_group_name_Hall 'P -6c 2'
_symmetry_space_group_name_H-M 'P -6 c 2'
_cell_angle_alpha 90
_cell_angle_beta 90
_cell_angle_gamma 120
_cell_formula_units_Z 6
_cell_length_a 6.54
_cell_length_b 6.54
_cell_length_c 8.81
_cell_volume 326.334
_citation_journal_id_ASTM JACTAW
_cod_data_source_file boron0-1_406.cif
_cod_data_source_block B1O3Tm1
_cod_original_cell_volume 326.3338
_cod_original_formula_sum 'B1 O3 Tm1'
_cod_database_code 1511281

loop_
_symmetry_equiv_pos_as_xyz
x,y,z
-x+y,-x,-z+1/2
-y,x-y,z
x,y,-z+1/2
-x+y,-x,z
-y,x-y,-z+1/2
-y,-x,-z
-x+y,y,z+1/2
x,x-y,-z
-y,-x,z+1/2
-x+y,y,-z
x,x-y,z+1/2

loop_
_atom_site_label
_atom_site_type_symbol
_atom_site_fract_x
_atom_site_fract_y
_atom_site_fract_z
_atom_site_occupancy
_atom_site_U_iso_or_equiv
B1 B+3 0.3333 0.103 0.25 1 0.0
O1 O-2 0.3333 0.31 0.25 1 0.0
Tm3 Tm+3 0.6667 0.3333 0 1 0.0
Tm1 Tm+3 0 0 0 1 0.0
O2 O-2 0.3333 0 0.117 1 0.0
Tm2 Tm+3 0.3333 0.6667 0 1 0.0
